data_4315501
loop_
_publ_author_name
'Hui Wang'
'Sumohan Misra'
'Fei Wang'
'Gordon J. Miller'

_publ_section_title
;
 Structural and Magnetic Characteristics of Gd5GaxSi4-x
;
_journal_name_full 'Inorganic Chemistry'
_journal_page_first 4586
_journal_page_last 4593
_journal_paper_doi 10.1021/ic100142u
_journal_volume 49
_journal_year 2010
_chemical_formula_sum 'Ga0.99 Gd5 Si3.01'
_chemical_formula_weight 939.82
_chemical_melting_point ?
_chemical_name_systematic
; 
 ? 
;
_space_group_IT_number 62
_symmetry_cell_setting orthorhombic
_symmetry_space_group_name_Hall '-P 2ac 2n'
_symmetry_space_group_name_H-M 'P n m a'
_atom_sites_solution_hydrogens NONE
_atom_sites_solution_primary direct
_atom_sites_solution_secondary difmap
_audit_creation_method SHELXL-97
_cell_angle_alpha 90.00
_cell_angle_beta 90.00
_cell_angle_gamma 90.00
_cell_formula_units_Z 4
_cell_length_a 7.4812(15)
_cell_length_b 14.884(3)
_cell_length_c 7.8353(15)
_cell_measurement_reflns_used 7094
_cell_measurement_temperature 273(2)
_cell_measurement_theta_max 28.27
_cell_measurement_theta_min 2.74
_cell_volume 872.5(3)
_computing_cell_refinement 'Bruker SMART'
_computing_data_collection 'Bruker SMART'
_computing_data_reduction 'Bruker SAINT'
_computing_molecular_graphics 'Bruker SHELXTL'
_computing_publication_material 'Bruker SHELXTL'
_computing_structure_refinement 'SHELXL-97 (Sheldrick, 1997)'
_computing_structure_solution 'SHELXS-97 (Sheldrick, 1990)'
_diffrn_ambient_temperature 273(2)
_diffrn_measured_fraction_theta_full 1.000
_diffrn_measured_fraction_theta_max 0.967
_diffrn_measurement_device_type 'CCD area detector'
_diffrn_measurement_method 'phi and omega scans'
_diffrn_radiation_monochromator graphite
_diffrn_radiation_source 'fine-focus sealed tube'
_diffrn_radiation_type MoK\a
_diffrn_radiation_wavelength 0.71073
_diffrn_reflns_av_R_equivalents 0.0929
_diffrn_reflns_av_sigmaI/netI 0.0640
_diffrn_reflns_limit_h_max 9
_diffrn_reflns_limit_h_min -9
_diffrn_reflns_limit_k_max 19
_diffrn_reflns_limit_k_min -19
_diffrn_reflns_limit_l_max 10
_diffrn_reflns_limit_l_min -10
_diffrn_reflns_number 7094
_diffrn_reflns_theta_full 25.00
_diffrn_reflns_theta_max 28.27
_diffrn_reflns_theta_min 2.74
_exptl_absorpt_coefficient_mu 40.788
_exptl_absorpt_correction_T_max 0.2263
_exptl_absorpt_correction_T_min 0.1249
_exptl_absorpt_correction_type empirical
_exptl_absorpt_process_details 'SADABS; SHELDRICK, 2003'
_exptl_crystal_colour metallic
_exptl_crystal_density_diffrn 7.155
_exptl_crystal_density_meas ?
_exptl_crystal_density_method 'not measured'
_exptl_crystal_description plate
_exptl_crystal_F_000 1571
_exptl_crystal_size_max 0.051
_exptl_crystal_size_mid 0.042
_exptl_crystal_size_min 0.036
_refine_diff_density_max 2.631
_refine_diff_density_min -1.831
_refine_diff_density_rms 0.518
_refine_ls_extinction_method none
_refine_ls_goodness_of_fit_ref 1.005
_refine_ls_hydrogen_treatment NONE
_refine_ls_matrix_type full
_refine_ls_number_parameters 49
_refine_ls_number_reflns 1084
_refine_ls_number_restraints 0
_refine_ls_restrained_S_all 1.005
_refine_ls_R_factor_all 0.0639
_refine_ls_R_factor_gt 0.0365
_refine_ls_shift/su_max 0.000
_refine_ls_shift/su_mean 0.000
_refine_ls_structure_factor_coef Fsqd
_refine_ls_weighting_details 'calc w=1/[\s^2^(Fo^2^)+(0.0162P)^2^+0.0000P] where P=(Fo^2^+2Fc^2^)/3'
_refine_ls_weighting_scheme calc
_refine_ls_wR_factor_gt 0.0608
_refine_ls_wR_factor_ref 0.0681
_reflns_number_gt 793
_reflns_number_total 1084
_reflns_threshold_expression >2sigma(I)
_cod_data_source_file ic100142u_si_001_3.cif
_cod_data_source_block Gd5Ga0.99Si3.01
_cod_depositor_comments
;
The following automatic conversions were performed:
'_symmetry_cell_setting' value 'Orthorhombic' changed to 'orthorhombic'
according to '/home/adriana/struct/CIF-dictionaries/cif_core.dic'
dictionary named 'cif_core.dic' version 2.4.1 from 2010-06-29.

Automatic conversion script
Id: cif_fix_enum 1555 2011-01-17 13:19:09Z saulius 

The following automatic conversions were performed:

'_chemical_melting_point' value 'not measured' was changed to '?' -
the value is undefined or not given.

Automatic conversion script
Id: cif_fix_values 1569 2011-02-09 13:29:24Z adriana 

The following automatic conversions were performed:

'_exptl_crystal_density_meas' value 'not measured' was changed to '?'
- the value is perceived as not measured.

Automatic conversion script
Id: cif_fix_values 3008 2015-01-20 13:52:24Z robertas 
;
_cod_database_code 4315501

loop_
_symmetry_equiv_pos_as_xyz
'x, y, z'
'-x+1/2, -y, z+1/2'
'-x, y+1/2, -z'
'x+1/2, -y+1/2, -z+1/2'
'-x, -y, -z'
'x-1/2, y, -z-1/2'
'x, -y-1/2, z'
'-x-1/2, y-1/2, z-1/2'

loop_
_atom_site_label
_atom_site_type_symbol
_atom_site_fract_x
_atom_site_fract_y
_atom_site_fract_z
_atom_site_U_iso_or_equiv
_atom_site_adp_type
_atom_site_occupancy
_atom_site_symmetry_multiplicity
_atom_site_calc_flag
_atom_site_refinement_flags
_atom_site_disorder_assembly
_atom_site_disorder_group
Gd1 Gd 0.02370(8) 0.59547(4) 0.18154(8) 0.01403(17) Uani 1 1 d . . .
Gd2 Gd 0.31902(8) 0.12245(4) 0.17861(7) 0.01204(17) Uani 1 1 d . . .
Gd3 Gd 0.15037(11) 0.2500 0.51501(11) 0.0135(2) Uani 1 2 d S . .
Ga1 Ga 0.1513(3) 0.03991(17) 0.4708(3) 0.0151(8) Uani 0.286(9) 1 d P . .
Si1 Si 0.1513(3) 0.03991(17) 0.4708(3) 0.0151(8) Uani 0.714(9) 1 d P . .
Ga2 Ga 0.0232(5) 0.2500 0.1009(5) 0.0125(13) Uani 0.194(12) 2 d SP . .
Si2 Si 0.0232(5) 0.2500 0.1009(5) 0.0125(13) Uani 0.806(12) 2 d SP . .
Ga3 Ga 0.2627(5) 0.2500 0.8763(4) 0.0133(13) Uani 0.223(12) 2 d SP . .
Si3 Si 0.2627(5) 0.2500 0.8763(4) 0.0133(13) Uani 0.777(12) 2 d SP . .

loop_
_atom_site_aniso_label
_atom_site_aniso_U_11
_atom_site_aniso_U_22
_atom_site_aniso_U_33
_atom_site_aniso_U_23
_atom_site_aniso_U_13
_atom_site_aniso_U_12
Gd1 0.0127(3) 0.0159(4) 0.0136(3) 0.0012(3) 0.0016(2) 0.0019(2)
Gd2 0.0119(3) 0.0124(3) 0.0119(3) 0.0001(3) 0.0008(3) 0.0007(2)
Gd3 0.0143(5) 0.0132(5) 0.0131(4) 0.000 0.0002(4) 0.000
Ga1 0.0147(14) 0.0153(16) 0.0154(14) 0.0006(10) 0.0009(10) -0.0021(10)
Si1 0.0147(14) 0.0153(16) 0.0154(14) 0.0006(10) 0.0009(10) -0.0021(10)
Ga2 0.009(2) 0.010(2) 0.019(2) 0.000 0.0009(15) 0.000
Si2 0.009(2) 0.010(2) 0.019(2) 0.000 0.0009(15) 0.000
Ga3 0.015(2) 0.018(2) 0.0070(19) 0.000 -0.0012(14) 0.000
Si3 0.015(2) 0.018(2) 0.0070(19) 0.000 -0.0012(14) 0.000

loop_
_atom_type_symbol
_atom_type_description
_atom_type_scat_dispersion_real
_atom_type_scat_dispersion_imag
_atom_type_scat_source
Si Si 0.0817 0.0704 'International Tables Vol C Tables 4.2.6.8 and 6.1.1.4'
Ga Ga 0.2307 1.6083 'International Tables Vol C Tables 4.2.6.8 and 6.1.1.4'
Gd Gd -0.1653 3.9035 'International Tables Vol C Tables 4.2.6.8 and 6.1.1.4'

loop_
_geom_angle_atom_site_label_1
_geom_angle_atom_site_label_2
_geom_angle_atom_site_label_3
_geom_angle
_geom_angle_site_symmetry_1
_geom_angle_site_symmetry_3
_geom_angle_publ_flag
Si1 Gd1 Ga1 0.00(12) 8_665 8_665 ?
Si1 Gd1 Si1 137.00(8) 8_665 3_556 ?
Ga1 Gd1 Si1 137.00(8) 8_665 3_556 ?
Si1 Gd1 Ga1 137.00(8) 8_665 3_556 ?
Ga1 Gd1 Ga1 137.00(8) 8_665 3_556 ?
Si1 Gd1 Ga1 0.00(12) 3_556 3_556 ?
Si1 Gd1 Si3 131.02(8) 8_665 5_566 ?
Ga1 Gd1 Si3 131.02(8) 8_665 5_566 ?
Si1 Gd1 Si3 91.91(8) 3_556 5_566 ?
Ga1 Gd1 Si3 91.91(8) 3_556 5_566 ?
Si1 Gd1 Ga3 131.02(8) 8_665 5_566 ?
Ga1 Gd1 Ga3 131.02(8) 8_665 5_566 ?
Si1 Gd1 Ga3 91.91(8) 3_556 5_566 ?
Ga1 Gd1 Ga3 91.91(8) 3_556 5_566 ?
Si3 Gd1 Ga3 0.00(10) 5_566 5_566 ?
Si1 Gd1 Si1 88.56(4) 8_665 7_565 ?
Ga1 Gd1 Si1 88.56(4) 8_665 7_565 ?
Si1 Gd1 Si1 48.57(8) 3_556 7_565 ?
Ga1 Gd1 Si1 48.57(8) 3_556 7_565 ?
Si3 Gd1 Si1 139.75(8) 5_566 7_565 ?
Ga3 Gd1 Si1 139.75(8) 5_566 7_565 ?
Si1 Gd1 Ga1 88.56(4) 8_665 7_565 ?
Ga1 Gd1 Ga1 88.56(4) 8_665 7_565 ?
Si1 Gd1 Ga1 48.57(8) 3_556 7_565 ?
Ga1 Gd1 Ga1 48.57(8) 3_556 7_565 ?
Si3 Gd1 Ga1 139.75(8) 5_566 7_565 ?
Ga3 Gd1 Ga1 139.75(8) 5_566 7_565 ?
Si1 Gd1 Ga1 0.00(9) 7_565 7_565 ?
Si1 Gd1 Si3 93.16(8) 8_665 2_564 ?
Ga1 Gd1 Si3 93.16(8) 8_665 2_564 ?
Si1 Gd1 Si3 89.07(8) 3_556 2_564 ?
Ga1 Gd1 Si3 89.07(8) 3_556 2_564 ?
Si3 Gd1 Si3 83.34(5) 5_566 2_564 ?
Ga3 Gd1 Si3 83.34(5) 5_566 2_564 ?
Si1 Gd1 Si3 88.04(7) 7_565 2_564 ?
Ga1 Gd1 Si3 88.04(7) 7_565 2_564 ?
Si1 Gd1 Ga3 93.16(8) 8_665 2_564 ?
Ga1 Gd1 Ga3 93.16(8) 8_665 2_564 ?
Si1 Gd1 Ga3 89.07(8) 3_556 2_564 ?
Ga1 Gd1 Ga3 89.07(8) 3_556 2_564 ?
Si3 Gd1 Ga3 83.34(5) 5_566 2_564 ?
Ga3 Gd1 Ga3 83.34(5) 5_566 2_564 ?
Si1 Gd1 Ga3 88.04(7) 7_565 2_564 ?
Ga1 Gd1 Ga3 88.04(7) 7_565 2_564 ?
Si3 Gd1 Ga3 0.00(11) 2_564 2_564 ?
Si1 Gd1 Si2 84.75(8) 8_665 5_565 ?
Ga1 Gd1 Si2 84.75(8) 8_665 5_565 ?
Si1 Gd1 Si2 137.95(8) 3_556 5_565 ?
Ga1 Gd1 Si2 137.95(8) 3_556 5_565 ?
Si3 Gd1 Si2 46.30(9) 5_566 5_565 ?
Ga3 Gd1 Si2 46.30(9) 5_566 5_565 ?
Si1 Gd1 Si2 167.99(8) 7_565 5_565 ?
Ga1 Gd1 Si2 167.99(8) 7_565 5_565 ?
Si3 Gd1 Si2 82.41(7) 2_564 5_565 ?
Ga3 Gd1 Si2 82.41(7) 2_564 5_565 ?
Si1 Gd1 Ga2 84.75(8) 8_665 5_565 ?
Ga1 Gd1 Ga2 84.75(8) 8_665 5_565 ?
Si1 Gd1 Ga2 137.95(8) 3_556 5_565 ?
Ga1 Gd1 Ga2 137.95(8) 3_556 5_565 ?
Si3 Gd1 Ga2 46.30(9) 5_566 5_565 ?
Ga3 Gd1 Ga2 46.30(9) 5_566 5_565 ?
Si1 Gd1 Ga2 167.99(8) 7_565 5_565 ?
Ga1 Gd1 Ga2 167.99(8) 7_565 5_565 ?
Si3 Gd1 Ga2 82.41(7) 2_564 5_565 ?
Ga3 Gd1 Ga2 82.41(7) 2_564 5_565 ?
Si2 Gd1 Ga2 0.00(13) 5_565 5_565 ?
Ga1 Gd2 Si1 97.07(4) . 2_554 ?
Ga1 Gd2 Ga1 97.07(4) . 2_554 ?
Si1 Gd2 Ga1 0.00(14) 2_554 2_554 ?
Ga1 Gd2 Ga2 96.34(8) . . ?
Si1 Gd2 Ga2 118.01(8) 2_554 . ?
Ga1 Gd2 Ga2 118.01(8) 2_554 . ?
Ga1 Gd2 Si2 91.96(8) . 6_656 ?
Si1 Gd2 Si2 143.99(8) 2_554 6_656 ?
Ga1 Gd2 Si2 143.99(8) 2_554 6_656 ?
Ga2 Gd2 Si2 95.34(6) . 6_656 ?
Ga1 Gd2 Ga2 91.96(8) . 6_656 ?
Si1 Gd2 Ga2 143.99(8) 2_554 6_656 ?
Ga1 Gd2 Ga2 143.99(8) 2_554 6_656 ?
Ga2 Gd2 Ga2 95.34(6) . 6_656 ?
Si2 Gd2 Ga2 0.00(12) 6_656 6_656 ?
Ga1 Gd2 Si1 119.60(9) . 6_656 ?
Si1 Gd2 Si1 51.90(8) 2_554 6_656 ?
Ga1 Gd2 Si1 51.90(8) 2_554 6_656 ?
Ga2 Gd2 Si1 142.58(9) . 6_656 ?
Si2 Gd2 Si1 93.55(8) 6_656 6_656 ?
Ga2 Gd2 Si1 93.55(8) 6_656 6_656 ?
Ga1 Gd2 Ga1 119.60(9) . 6_656 ?
Si1 Gd2 Ga1 51.90(8) 2_554 6_656 ?
Ga1 Gd2 Ga1 51.90(8) 2_554 6_656 ?
Ga2 Gd2 Ga1 142.58(9) . 6_656 ?
Si2 Gd2 Ga1 93.55(8) 6_656 6_656 ?
Ga2 Gd2 Ga1 93.55(8) 6_656 6_656 ?
Si1 Gd2 Ga1 0.00(13) 6_656 6_656 ?
Ga1 Gd2 Si3 144.81(9) . 1_554 ?
Si1 Gd2 Si3 95.28(6) 2_554 1_554 ?
Ga1 Gd2 Si3 95.28(6) 2_554 1_554 ?
Ga2 Gd2 Si3 49.08(9) . 1_554 ?
Si2 Gd2 Si3 97.10(7) 6_656 1_554 ?
Ga2 Gd2 Si3 97.10(7) 6_656 1_554 ?
Si1 Gd2 Si3 93.77(8) 6_656 1_554 ?
Ga1 Gd2 Si3 93.77(8) 6_656 1_554 ?
Ga1 Gd2 Ga3 144.81(9) . 1_554 ?
Si1 Gd2 Ga3 95.28(6) 2_554 1_554 ?
Ga1 Gd2 Ga3 95.28(6) 2_554 1_554 ?
Ga2 Gd2 Ga3 49.08(9) . 1_554 ?
Si2 Gd2 Ga3 97.10(7) 6_656 1_554 ?
Ga2 Gd2 Ga3 97.10(7) 6_656 1_554 ?
Si1 Gd2 Ga3 93.77(8) 6_656 1_554 ?
Ga1 Gd2 Ga3 93.77(8) 6_656 1_554 ?
Si3 Gd2 Ga3 0.00(13) 1_554 1_554 ?
Si2 Gd3 Ga2 0.00(14) 6_656 6_656 ?
Si2 Gd3 Ga3 91.49(10) 6_656 . ?
Ga2 Gd3 Ga3 91.49(10) 6_656 . ?
Si2 Gd3 Si3 178.34(10) 6_656 6_557 ?
Ga2 Gd3 Si3 178.34(10) 6_656 6_557 ?
Ga3 Gd3 Si3 90.17(7) . 6_557 ?
Si2 Gd3 Ga3 178.34(10) 6_656 6_557 ?
Ga2 Gd3 Ga3 178.34(10) 6_656 6_557 ?
Ga3 Gd3 Ga3 90.17(7) . 6_557 ?
Si3 Gd3 Ga3 0.00(4) 6_557 6_557 ?
Si2 Gd3 Ga1 87.93(5) 6_656 . ?
Ga2 Gd3 Ga1 87.93(5) 6_656 . ?
Ga3 Gd3 Ga1 96.03(5) . . ?
Si3 Gd3 Ga1 91.90(5) 6_557 . ?
Ga3 Gd3 Ga1 91.90(5) 6_557 . ?
Si2 Gd3 Si1 87.93(5) 6_656 7_565 ?
Ga2 Gd3 Si1 87.93(5) 6_656 7_565 ?
Ga3 Gd3 Si1 96.03(5) . 7_565 ?
Si3 Gd3 Si1 91.90(5) 6_557 7_565 ?
Ga3 Gd3 Si1 91.90(5) 6_557 7_565 ?
Ga1 Gd3 Si1 167.35(9) . 7_565 ?
Si2 Gd3 Ga1 87.93(5) 6_656 7_565 ?
Ga2 Gd3 Ga1 87.93(5) 6_656 7_565 ?
Ga3 Gd3 Ga1 96.03(5) . 7_565 ?
Si3 Gd3 Ga1 91.90(5) 6_557 7_565 ?
Ga3 Gd3 Ga1 91.90(5) 6_557 7_565 ?
Ga1 Gd3 Ga1 167.35(9) . 7_565 ?
Si1 Gd3 Ga1 0.00(9) 7_565 7_565 ?
Si2 Gd3 Ga2 88.31(7) 6_656 . ?
Ga2 Gd3 Ga2 88.31(7) 6_656 . ?
Ga3 Gd3 Ga2 179.79(10) . . ?
Si3 Gd3 Ga2 90.04(9) 6_557 . ?
Ga3 Gd3 Ga2 90.04(9) 6_557 . ?
Ga1 Gd3 Ga2 83.96(5) . . ?
Si1 Gd3 Ga2 83.96(5) 7_565 . ?
Ga1 Gd3 Ga2 83.96(5) 7_565 . ?
Si1 Ga1 Ga1 0.00(10) 5_556 5_556 ?
Si1 Ga1 Gd2 135.55(15) 5_556 . ?
Ga1 Ga1 Gd2 135.55(15) 5_556 . ?
Si1 Ga1 Gd2 65.78(10) 5_556 2 ?
Ga1 Ga1 Gd2 65.78(10) 5_556 2 ?
Gd2 Ga1 Gd2 139.56(9) . 2 ?
Si1 Ga1 Gd2 62.33(10) 5_556 6_556 ?
Ga1 Ga1 Gd2 62.33(10) 5_556 6_556 ?
Gd2 Ga1 Gd2 82.93(7) . 6_556 ?
Gd2 Ga1 Gd2 128.10(8) 2 6_556 ?
Si1 Ga1 Gd1 136.26(14) 5_556 8_656 ?
Ga1 Ga1 Gd1 136.26(14) 5_556 8_656 ?
Gd2 Ga1 Gd1 88.13(7) . 8_656 ?
Gd2 Ga1 Gd1 82.07(6) 2 8_656 ?
Gd2 Ga1 Gd1 139.24(9) 6_556 8_656 ?
Si1 Ga1 Gd1 66.63(10) 5_556 3_546 ?
Ga1 Ga1 Gd1 66.63(10) 5_556 3_546 ?
Gd2 Ga1 Gd1 139.38(9) . 3_546 ?
Gd2 Ga1 Gd1 76.44(6) 2 3_546 ?
Gd2 Ga1 Gd1 83.42(6) 6_556 3_546 ?
Gd1 Ga1 Gd1 77.93(6) 8_656 3_546 ?
Si1 Ga1 Gd3 115.68(14) 5_556 . ?
Ga1 Ga1 Gd3 115.68(14) 5_556 . ?
Gd2 Ga1 Gd3 70.43(6) . . ?
Gd2 Ga1 Gd3 139.52(9) 2 . ?
Gd2 Ga1 Gd3 68.61(6) 6_556 . ?
Gd1 Ga1 Gd3 70.91(6) 8_656 . ?
Gd1 Ga1 Gd3 68.96(6) 3_546 . ?
Si1 Ga1 Gd1 64.80(10) 5_556 7_565 ?
Ga1 Ga1 Gd1 64.80(10) 5_556 7_565 ?
Gd2 Ga1 Gd1 80.50(6) . 7_565 ?
Gd2 Ga1 Gd1 84.03(7) 2 7_565 ?
Gd2 Ga1 Gd1 74.55(6) 6_556 7_565 ?
Gd1 Ga1 Gd1 142.77(9) 8_656 7_565 ?
Gd1 Ga1 Gd1 131.43(8) 3_546 7_565 ?
Gd3 Ga1 Gd1 135.06(8) . 7_565 ?
Si3 Ga2 Ga3 0.00(11) 1_554 1_554 ?
Si3 Ga2 Gd3 117.48(16) 1_554 6_556 ?
Ga3 Ga2 Gd3 117.48(16) 1_554 6_556 ?
Si3 Ga2 Gd2 67.25(9) 1_554 7_565 ?
Ga3 Ga2 Gd2 67.25(9) 1_554 7_565 ?
Gd3 Ga2 Gd2 140.33(5) 6_556 7_565 ?
Si3 Ga2 Gd2 67.25(9) 1_554 . ?
Ga3 Ga2 Gd2 67.25(9) 1_554 . ?
Gd3 Ga2 Gd2 140.33(5) 6_556 . ?
Gd2 Ga2 Gd2 79.20(9) 7_565 . ?
Si3 Ga2 Gd2 140.37(5) 1_554 6_556 ?
Ga3 Ga2 Gd2 140.37(5) 1_554 6_556 ?
Gd3 Ga2 Gd2 72.10(8) 6_556 6_556 ?
Gd2 Ga2 Gd2 131.82(13) 7_565 6_556 ?
Gd2 Ga2 Gd2 81.75(5) . 6_556 ?
Si3 Ga2 Gd2 140.37(5) 1_554 4_455 ?
Ga3 Ga2 Gd2 140.37(5) 1_554 4_455 ?
Gd3 Ga2 Gd2 72.10(8) 6_556 4_455 ?
Gd2 Ga2 Gd2 81.75(5) 7_565 4_455 ?
Gd2 Ga2 Gd2 131.82(13) . 4_455 ?
Gd2 Ga2 Gd2 78.92(9) 6_556 4_455 ?
Si3 Ga2 Gd1 66.12(9) 1_554 3_545 ?
Ga3 Ga2 Gd1 66.12(9) 1_554 3_545 ?
Gd3 Ga2 Gd1 71.50(7) 6_556 3_545 ?
Gd2 Ga2 Gd1 132.75(12) 7_565 3_545 ?
Gd2 Ga2 Gd1 76.44(5) . 3_545 ?
Gd2 Ga2 Gd1 83.54(4) 6_556 3_545 ?
Gd2 Ga2 Gd1 142.93(12) 4_455 3_545 ?
Si3 Ga2 Gd1 66.12(9) 1_554 5_565 ?
Ga3 Ga2 Gd1 66.12(9) 1_554 5_565 ?
Gd3 Ga2 Gd1 71.50(7) 6_556 5_565 ?
Gd2 Ga2 Gd1 76.44(5) 7_565 5_565 ?
Gd2 Ga2 Gd1 132.75(12) . 5_565 ?
Gd2 Ga2 Gd1 142.93(12) 6_556 5_565 ?
Gd2 Ga2 Gd1 83.54(4) 4_455 5_565 ?
Gd1 Ga2 Gd1 91.50(10) 3_545 5_565 ?
Si3 Ga2 Gd3 118.15(15) 1_554 . ?
Ga3 Ga2 Gd3 118.15(15) 1_554 . ?
Gd3 Ga2 Gd3 124.36(12) 6_556 . ?
Gd2 Ga2 Gd3 66.10(7) 7_565 . ?
Gd2 Ga2 Gd3 66.10(7) . . ?
Gd2 Ga2 Gd3 65.72(7) 6_556 . ?
Gd2 Ga2 Gd3 65.72(7) 4_455 . ?
Gd1 Ga2 Gd3 133.80(5) 3_545 . ?
Gd1 Ga2 Gd3 133.80(5) 5_565 . ?
Si2 Ga3 Ga2 0.00(11) 1_556 1_556 ?
Si2 Ga3 Gd3 117.95(15) 1_556 . ?
Ga2 Ga3 Gd3 117.95(15) 1_556 . ?
Si2 Ga3 Gd3 119.14(15) 1_556 6_657 ?
Ga2 Ga3 Gd3 119.14(15) 1_556 6_657 ?
Gd3 Ga3 Gd3 122.91(12) . 6_657 ?
Si2 Ga3 Gd2 63.67(9) 1_556 7_566 ?
Ga2 Ga3 Gd2 63.67(9) 1_556 7_566 ?
Gd3 Ga3 Gd2 141.27(5) . 7_566 ?
Gd3 Ga3 Gd2 69.53(7) 6_657 7_566 ?
Si2 Ga3 Gd2 63.67(9) 1_556 1_556 ?
Ga2 Ga3 Gd2 63.67(9) 1_556 1_556 ?
Gd3 Ga3 Gd2 141.27(5) . 1_556 ?
Gd3 Ga3 Gd2 69.53(7) 6_657 1_556 ?
Gd2 Ga3 Gd2 76.55(8) 7_566 1_556 ?
Si2 Ga3 Gd1 67.58(9) 1_556 3_546 ?
Ga2 Ga3 Gd1 67.58(9) 1_556 3_546 ?
Gd3 Ga3 Gd1 70.81(7) . 3_546 ?
Gd3 Ga3 Gd1 133.44(5) 6_657 3_546 ?
Gd2 Ga3 Gd1 130.66(12) 7_566 3_546 ?
Gd2 Ga3 Gd1 75.78(5) 1_556 3_546 ?
Si2 Ga3 Gd1 67.58(9) 1_556 5_566 ?
Ga2 Ga3 Gd1 67.58(9) 1_556 5_566 ?
Gd3 Ga3 Gd1 70.81(7) . 5_566 ?
Gd3 Ga3 Gd1 133.44(5) 6_657 5_566 ?
Gd2 Ga3 Gd1 75.78(5) 7_566 5_566 ?
Gd2 Ga3 Gd1 130.65(12) 1_556 5_566 ?
Gd1 Ga3 Gd1 92.80(10) 3_546 5_566 ?
Si2 Ga3 Gd1 133.84(5) 1_556 8_656 ?
Ga2 Ga3 Gd1 133.84(5) 1_556 8_656 ?
Gd3 Ga3 Gd1 71.58(7) . 8_656 ?
Gd3 Ga3 Gd1 69.77(7) 6_657 8_656 ?
Gd2 Ga3 Gd1 138.39(12) 7_566 8_656 ?
Gd2 Ga3 Gd1 81.62(4) 1_556 8_656 ?
Gd1 Ga3 Gd1 75.37(4) 3_546 8_656 ?
Gd1 Ga3 Gd1 142.38(12) 5_566 8_656 ?
Si2 Ga3 Gd1 133.84(5) 1_556 2_565 ?
Ga2 Ga3 Gd1 133.84(5) 1_556 2_565 ?
Gd3 Ga3 Gd1 71.58(7) . 2_565 ?
Gd3 Ga3 Gd1 69.77(7) 6_657 2_565 ?
Gd2 Ga3 Gd1 81.62(4) 7_566 2_565 ?
Gd2 Ga3 Gd1 138.39(12) 1_556 2_565 ?
Gd1 Ga3 Gd1 142.38(12) 3_546 2_565 ?
Gd1 Ga3 Gd1 75.37(4) 5_566 2_565 ?
Gd1 Ga3 Gd1 92.31(9) 8_656 2_565 ?

loop_
_geom_bond_atom_site_label_1
_geom_bond_atom_site_label_2
_geom_bond_distance
_geom_bond_site_symmetry_2
_geom_bond_publ_flag
Gd1 Si1 3.054(3) 8_665 ?
Gd1 Ga1 3.054(3) 8_665 ?
Gd1 Si1 3.134(2) 3_556 ?
Gd1 Ga1 3.134(2) 3_556 ?
Gd1 Si3 3.176(3) 5_566 ?
Gd1 Ga3 3.176(3) 5_566 ?
Gd1 Si1 3.179(3) 7_565 ?
Gd1 Ga1 3.179(3) 7_565 ?
Gd1 Si3 3.189(3) 2_564 ?
Gd1 Ga3 3.189(3) 2_564 ?
Gd1 Si2 3.211(3) 5_565 ?
Gd1 Ga2 3.211(3) 5_565 ?
Gd2 Ga1 2.885(2) . ?
Gd2 Si1 2.923(3) 2_554 ?
Gd2 Ga1 2.923(3) 2_554 ?
Gd2 Ga2 2.979(3) . ?
Gd2 Si2 2.987(3) 6_656 ?
Gd2 Ga2 2.987(3) 6_656 ?
Gd2 Si1 3.009(3) 6_656 ?
Gd2 Ga1 3.009(3) 6_656 ?
Gd2 Si3 3.065(3) 1_554 ?
Gd2 Ga3 3.065(3) 1_554 ?
Gd3 Si2 2.934(4) 6_656 ?
Gd3 Ga2 2.934(4) 6_656 ?
Gd3 Ga3 2.953(4) . ?
Gd3 Si3 3.023(4) 6_557 ?
Gd3 Ga3 3.023(4) 6_557 ?
Gd3 Ga1 3.146(3) . ?
Gd3 Si1 3.146(3) 7_565 ?
Gd3 Ga1 3.146(3) 7_565 ?
Gd3 Ga2 3.381(4) . ?
Ga1 Si1 2.597(5) 5_556 ?
Ga1 Ga1 2.597(5) 5_556 ?
Ga1 Gd2 2.923(3) 2 ?
Ga1 Gd2 3.009(3) 6_556 ?
Ga1 Gd1 3.054(3) 8_656 ?
Ga1 Gd1 3.134(2) 3_546 ?
Ga1 Gd1 3.179(3) 7_565 ?
Ga2 Si3 2.511(5) 1_554 ?
Ga2 Ga3 2.511(5) 1_554 ?
Ga2 Gd3 2.934(4) 6_556 ?
Ga2 Gd2 2.979(3) 7_565 ?
Ga2 Gd2 2.987(3) 6_556 ?
Ga2 Gd2 2.987(3) 4_455 ?
Ga2 Gd1 3.211(3) 3_545 ?
Ga2 Gd1 3.211(3) 5_565 ?
Ga3 Si2 2.511(5) 1_556 ?
Ga3 Ga2 2.511(5) 1_556 ?
Ga3 Gd3 3.023(4) 6_657 ?
Ga3 Gd2 3.065(3) 7_566 ?
Ga3 Gd2 3.065(3) 1_556 ?
Ga3 Gd1 3.176(3) 3_546 ?
Ga3 Gd1 3.176(3) 5_566 ?
Ga3 Gd1 3.189(3) 8_656 ?
Ga3 Gd1 3.189(3) 2_565 ?
